data_4515220
loop_
_publ_author_name
'Goetjen, Timothy A.'
'Zhang, Xuan'
'Liu, Jian'
'Hupp, Joseph T.'
'Farha, Omar K.'

_publ_section_title
;
 Metal--Organic Framework Supported Single Site Chromium(III) Catalyst for
 Ethylene Oligomerization at Low Pressure and Temperature
;
_journal_issue 2
_journal_name_full 'ACS Sustainable Chemistry &amp; Engineering'
_journal_page_first 2553
_journal_paper_doi 10.1021/acssuschemeng.8b05524
_journal_volume 7
_journal_year 2019
_chemical_formula_moiety '0.08(C257.49 H120 Cl3 Cr3 O96 Zr18)'
_chemical_formula_sum 'C21.46 H10 Cl0.25 Cr0.25 O8 Zr1.5'
_chemical_formula_weight 554.48
_space_group_crystal_system hexagonal
_space_group_IT_number 191
_space_group_name_Hall '-P 6 2'
_space_group_name_H-M_alt 'P 6/m m m'
_symmetry_space_group_name_Hall '-P 6 2'
_symmetry_space_group_name_H-M 'P 6/m m m'
_atom_sites_solution_hydrogens geom
_atom_sites_solution_primary direct
_audit_creation_date 2018-10-18
_audit_creation_method
;
Olex2 1.2
(compiled 2018.05.29 svn.r3508 for OlexSys, GUI svn.r5506)
;
_cell_angle_alpha 90
_cell_angle_beta 90
_cell_angle_gamma 120
_cell_formula_units_Z 12
_cell_length_a 39.100(2)
_cell_length_b 39.100(2)
_cell_length_c 16.7147(9)
_cell_measurement_reflns_used 6876
_cell_measurement_temperature 210
_cell_measurement_theta_max 61.801
_cell_measurement_theta_min 2.259
_cell_volume 22130(2)
_computing_cell_refinement 'SAINT V8.34A (Bruker, 2017)'
_computing_data_collection 'APEX2 V2017.3 (Bruker, 2017)'
_computing_data_reduction 'Bruker SAINT'
_computing_molecular_graphics 'Olex2 (Dolomanov et al., 2009)'
_computing_publication_material 'Olex2 (Dolomanov et al., 2009)'
_computing_structure_refinement 'ShelXL (Sheldrick, 2015)'
_computing_structure_solution 'ShelXS (Sheldrick, 2008)'
_diffrn_ambient_temperature 210.0
_diffrn_detector_area_resol_mean 8
_diffrn_measured_fraction_theta_full 0.999
_diffrn_measured_fraction_theta_max 0.999
_diffrn_measurement_device_type 'Bruker Kappa APEX CCD area detector'
_diffrn_measurement_method '\w and \f scans'
_diffrn_radiation_monochromator 'MX optics'
_diffrn_radiation_type CuK\a
_diffrn_radiation_wavelength 1.54178
_diffrn_reflns_av_R_equivalents 0.2081
_diffrn_reflns_av_unetI/netI 0.0681
_diffrn_reflns_Laue_measured_fraction_full 0.999
_diffrn_reflns_Laue_measured_fraction_max 0.999
_diffrn_reflns_limit_h_max 43
_diffrn_reflns_limit_h_min -43
_diffrn_reflns_limit_k_max 41
_diffrn_reflns_limit_k_min -44
_diffrn_reflns_limit_l_max 18
_diffrn_reflns_limit_l_min -18
_diffrn_reflns_number 88732
_diffrn_reflns_point_group_measured_fraction_full 0.999
_diffrn_reflns_point_group_measured_fraction_max 0.999
_diffrn_reflns_theta_full 60.917
_diffrn_reflns_theta_max 60.917
_diffrn_reflns_theta_min 1.304
_diffrn_source microsource
_exptl_absorpt_coefficient_mu 2.261
_exptl_absorpt_correction_T_max 0.7526
_exptl_absorpt_correction_T_min 0.5553
_exptl_crystal_colour 'clear light green'
_exptl_crystal_colour_lustre clear
_exptl_crystal_colour_modifier light
_exptl_crystal_colour_primary green
_exptl_crystal_density_diffrn 0.499
_exptl_crystal_description hexagonal
_exptl_crystal_F_000 3276
_exptl_crystal_size_max 0.18
_exptl_crystal_size_mid 0.066
_exptl_crystal_size_min 0.063
_refine_diff_density_max 1.481
_refine_diff_density_min -2.130
_refine_diff_density_rms 0.122
_refine_ls_extinction_method none
_refine_ls_goodness_of_fit_ref 1.401
_refine_ls_hydrogen_treatment constr
_refine_ls_matrix_type full
_refine_ls_number_parameters 100
_refine_ls_number_reflns 6316
_refine_ls_number_restraints 106
_refine_ls_restrained_S_all 1.434
_refine_ls_R_factor_all 0.1642
_refine_ls_R_factor_gt 0.1403
_refine_ls_shift/su_max 0.000
_refine_ls_shift/su_mean 0.000
_refine_ls_structure_factor_coef Fsqd
_refine_ls_weighting_details 'w=1/[\s^2^(Fo^2^)+(0.2000P)^2^] where P=(Fo^2^+2Fc^2^)/3'
_refine_ls_weighting_scheme calc
_refine_ls_wR_factor_gt 0.3816
_refine_ls_wR_factor_ref 0.4006
_reflns_Friedel_coverage 0.000
_reflns_number_gt 4217
_reflns_number_total 6316
_reflns_threshold_expression 'I > 2\s(I)'
_cod_data_source_file sc8b05524_si_002.cif
_cod_data_source_block cr_sim_nu_1000_0m
_cod_original_cell_volume 22131(3)
_cod_original_formula_sum 'C21.46 H10 Cl0.25 Cr0.25 O8 Zr1.50'
_cod_database_code 4515220
_shelx_shelxl_version_number 2017/1
_shelx_space_group_comment
;
The symmetry employed for this shelxl refinement is uniquely defined
by the following loop, which should always be used as a source of
symmetry information in preference to the above space-group names.
They are only intended as comments.
;
_shelx_estimated_absorpt_t_max 0.871
_shelx_estimated_absorpt_t_min 0.686
_olex2_refinement_description
;
1. Fixed Uiso
 At 1.2 times of:
  All C(H) groups
2. Restrained distances
 C10_$1-C10_$3
 1.4 with sigma of 0.02
 C11_$1-C11
 1.5 with sigma of 0.02
 Cr1-O1_$4
 2.158 with sigma of 0.02
 C9_$2-C9_$1
 2.48 with sigma of 0.02
3. Restrained planarity
 C12_$1, C8_$2, C9_$2, C10_$2, C10, C9, C8, C12, C8_$3, C9_$3, C10_$3, C10_$1,
 C8_$1, C9_$1
 with sigma of 0.1
 C12_$1, C8_$1, C9_$1, C10_$1, C10_$3, C9_$3, C8_$3, C12, C8, C9, C11, C10,
 C10_$2, C9_$2, C11_$1, C8_$2
 with sigma of 0.1
4. Uiso/Uaniso restraints and constraints
Uanis(C11) \\sim Ueq, Uanis(C9) \\sim Ueq, Uanis(C10) \\sim Ueq, Uanis(C8)
\\sim Ueq, Uanis(C12) \\sim Ueq, Uanis(C6) \\sim Ueq, Uanis(C5) \\sim Ueq,
Uanis(C4) \\sim Ueq, Uanis(C3) \\sim Ueq, Uanis(C2) \\sim Ueq, Uanis(C7) \\sim
Ueq, Uanis(C1) \\sim Ueq: with sigma of 0.1 and sigma for terminal atoms of 0.2
Uanis(Cl1A) \\sim Ueq: with sigma of 0.1 and sigma for terminal atoms of 0.2
Uanis(C1) = Uanis(C2)
Uanis(C2) = Uanis(C7) = Uanis(C6) = Uanis(C5) = Uanis(C4) = Uanis(C3)
Uanis(C8) = Uanis(C12) = Uanis(C9) = Uanis(C11) = Uanis(C10)
5. Others
 Fixed Sof: H10(0.5) Cr1(0.125) Cl1A(0.125)
6.a Aromatic/amide H refined with riding coordinates:
 C12(H12), C10(H10), C3(H3), C4(H4), C6(H6), C7(H7)
6.b Fitted hexagon refined as free rotating group:
 C3(C4,C5,C6,C7,C2)
;
_olex2_submission_special_instructions 'No special instructions were received'

loop_
_space_group_symop_operation_xyz
'x, y, z'
'x-y, x, z'
'-y, x-y, z'
'-x, -y, z'
'-x+y, -x, z'
'y, -x+y, z'
'x-y, -y, -z'
'-x, -x+y, -z'
'y, x, -z'
'-y, -x, -z'
'-x+y, y, -z'
'x, x-y, -z'
'-x, -y, -z'
'-x+y, -x, -z'
'y, -x+y, -z'
'x, y, -z'
'x-y, x, -z'
'-y, x-y, -z'
'-x+y, y, z'
'x, x-y, z'
'-y, -x, z'
'y, x, z'
'x-y, -y, z'
'-x, -x+y, z'

loop_
_atom_site_label
_atom_site_type_symbol
_atom_site_fract_x
_atom_site_fract_y
_atom_site_fract_z
_atom_site_U_iso_or_equiv
_atom_site_adp_type
_atom_site_occupancy
_atom_site_site_symmetry_order
_atom_site_calc_flag
_atom_site_refinement_flags_posn
_atom_site_refinement_flags_adp
_atom_site_refinement_flags_occupancy
_atom_site_disorder_assembly
_atom_site_disorder_group
Zr2 Zr 0.53589(2) 0.07178(4) 0.000000 0.1202(11) Uani 1 4 d S T P . .
Zr1 Zr 0.45473(5) 0.000000 0.10523(6) 0.1092(7) Uani 1 2 d S T P B .
O2 O 0.51923(16) 0.0385(3) 0.1071(5) 0.120(4) Uani 1 2 d S T P . .
O1 O 0.4736(4) 0.0374(4) 0.000000 0.131(5) Uani 1 2 d DS T P . .
O3 O 0.4574(4) 0.000000 0.2361(6) 0.122(4) Uani 1 2 d S T P . .
O4 O 0.4078(3) -0.0591(3) 0.1499(5) 0.206(7) Uani 1 1 d . . . . .
O5 O 0.4003(4) 0.000000 0.0919(9) 0.184(7) Uani 1 2 d S T P B .
O6 O 0.4159(4) -0.1064(3) 0.0800(5) 0.274(11) Uani 1 1 d . . . . .
C9 C 0.2823(3) -0.2199(3) 0.4153(7) 0.413(12) Uani 1 1 d D U . . .
C8 C 0.2809(4) -0.2213(4) 0.3282(7) 0.413(12) Uani 1 1 d . U . . .
C12 C 0.2511(3) -0.2511(3) 0.2910(10) 0.413(12) Uani 1 2 d S TU P . .
H12 H 0.251135 -0.251135 0.234790 0.496 Uiso 1 2 calc RS T P . .
C10 C 0.3124(5) -0.1902(5) 0.4588(5) 0.413(12) Uani 0.73(3) 1 d D U . A 1
H10 H 0.333498 -0.169271 0.431507 0.496 Uiso 0.5 1 calc R . . . .
C1 C 0.3924(9) -0.0925(7) 0.1337(10) 0.365(8) Uani 1 1 d . U . . .
C3 C 0.3520(4) -0.1179(3) 0.2449(6) 0.365(8) Uani 1 1 d . U . . .
H3 H 0.358997 -0.091385 0.252667 0.438 Uiso 1 1 calc R . . . .
C4 C 0.3228(4) -0.1473(3) 0.2920(6) 0.365(8) Uani 1 1 d G U . . .
H4 H 0.310011 -0.140677 0.331522 0.438 Uiso 1 1 calc R . . . .
C5 C 0.3124(4) -0.1865(3) 0.2805(6) 0.365(8) Uani 1 1 d G U . . .
C6 C 0.3313(4) -0.1964(3) 0.2220(7) 0.365(8) Uani 1 1 d G U . . .
H6 H 0.324323 -0.222882 0.214234 0.438 Uiso 1 1 calc R . . . .
C7 C 0.3605(4) -0.1670(3) 0.1749(6) 0.365(8) Uani 1 1 d G U . . .
H7 H 0.373309 -0.173591 0.135379 0.438 Uiso 1 1 calc R . . . .
C2 C 0.3709(4) -0.1277(3) 0.1864(6) 0.365(8) Uani 1 1 d G U . . .
C11 C 0.2508(5) -0.2508(5) 0.4558(5) 0.413(12) Uani 1 2 d DS TU P A .
Cr1 Cr 0.3788(5) -0.0361(7) 0.000000 0.197(9) Uani 0.25 2 d DS T P . .
Cl1A Cl 0.3283(17) -0.052(3) 0.000000 0.75(8) Uani 0.25 2 d S TU P B 2

loop_
_atom_site_aniso_label
_atom_site_aniso_U_11
_atom_site_aniso_U_22
_atom_site_aniso_U_33
_atom_site_aniso_U_23
_atom_site_aniso_U_13
_atom_site_aniso_U_12
Zr2 0.233(2) 0.0387(7) 0.0243(7) 0.000 0.000 0.0194(4)
Zr1 0.1857(14) 0.0749(8) 0.0299(6) 0.000 0.0067(6) 0.0375(4)
O2 0.189(9) 0.107(7) 0.037(5) 0.008(5) 0.004(2) 0.053(4)
O1 0.258(14) 0.163(10) 0.011(3) 0.000 0.000 0.136(10)
O3 0.206(10) 0.061(5) 0.052(5) 0.000 0.046(6) 0.030(2)
O4 0.205(10) 0.149(8) 0.054(4) 0.008(5) 0.023(5) -0.069(8)
O5 0.190(9) 0.31(2) 0.094(9) 0.000 -0.001(8) 0.154(12)
O6 0.39(2) 0.105(6) 0.063(5) -0.006(4) 0.021(7) -0.077(8)
C9 0.320(12) 0.313(11) 0.039(3) 0.006(5) -0.002(6) -0.268(9)
C8 0.320(12) 0.313(11) 0.039(3) 0.006(5) -0.002(6) -0.268(9)
C12 0.320(12) 0.313(11) 0.039(3) 0.006(5) -0.002(6) -0.268(9)
C10 0.320(12) 0.313(11) 0.039(3) 0.006(5) -0.002(6) -0.268(9)
C1 0.373(11) 0.212(7) 0.075(3) 0.003(5) 0.038(5) -0.180(7)
C3 0.373(11) 0.212(7) 0.075(3) 0.003(5) 0.038(5) -0.180(7)
C4 0.373(11) 0.212(7) 0.075(3) 0.003(5) 0.038(5) -0.180(7)
C5 0.373(11) 0.212(7) 0.075(3) 0.003(5) 0.038(5) -0.180(7)
C6 0.373(11) 0.212(7) 0.075(3) 0.003(5) 0.038(5) -0.180(7)
C7 0.373(11) 0.212(7) 0.075(3) 0.003(5) 0.038(5) -0.180(7)
C2 0.373(11) 0.212(7) 0.075(3) 0.003(5) 0.038(5) -0.180(7)
C11 0.320(12) 0.313(11) 0.039(3) 0.006(5) -0.002(6) -0.268(9)
Cr1 0.216(17) 0.33(3) 0.043(5) 0.000 0.000 0.135(17)
Cl1A 0.17(4) 0.94(15) 0.70(14) 0.000 0.000 -0.05(7)

loop_
_atom_type_symbol
_atom_type_description
_atom_type_scat_dispersion_real
_atom_type_scat_dispersion_imag
_atom_type_scat_source
C C 0.0181 0.0091 'International Tables Vol C Tables 4.2.6.8 and 6.1.1.4'
H H 0.0000 0.0000 'International Tables Vol C Tables 4.2.6.8 and 6.1.1.4'
Cl Cl 0.3639 0.7018 'International Tables Vol C Tables 4.2.6.8 and 6.1.1.4'
Cr Cr -0.1635 2.4439 'International Tables Vol C Tables 4.2.6.8 and 6.1.1.4'
O O 0.0492 0.0322 'International Tables Vol C Tables 4.2.6.8 and 6.1.1.4'
Zr Zr -0.1862 2.2449 'International Tables Vol C Tables 4.2.6.8 and 6.1.1.4'

loop_
_geom_angle_atom_site_label_1
_geom_angle_atom_site_label_2
_geom_angle_atom_site_label_3
_geom_angle
_geom_angle_site_symmetry_1
_geom_angle_site_symmetry_3
Zr1 Zr2 Zr1 91.51(5) 16 4_655
Zr1 Zr2 Zr1 91.50(5) . 13_655
Zr1 Zr2 Zr1 61.08(6) 16 13_655
Zr1 Zr2 Zr1 60.65(4) 13_655 4_655
Zr1 Zr2 Zr1 61.08(6) . 4_655
Zr1 Zr2 Zr1 60.65(4) . 16
O2 Zr2 Zr1 36.95(16) . .
O2 Zr2 Zr1 93.2(3) . 13_655
O2 Zr2 Zr1 36.95(15) 16 16
O2 Zr2 Zr1 93.2(3) 16 4_655
O2 Zr2 Zr1 93.2(3) . 16
O2 Zr2 Zr1 36.95(16) 16 13_655
O2 Zr2 Zr1 36.95(16) . 4_655
O2 Zr2 Zr1 93.2(3) 16 .
O2 Zr2 O2 115.6(6) 16 .
O2 Zr2 O6 144.8(5) . 7
O2 Zr2 O6 144.8(5) 16 4_655
O2 Zr2 O6 76.4(3) 16 7
O2 Zr2 O6 144.8(5) . 13_655
O2 Zr2 O6 76.4(3) . 23
O2 Zr2 O6 144.7(5) 16 23
O2 Zr2 O6 76.4(3) . 4_655
O2 Zr2 O6 76.4(3) 16 13_655
O1 Zr2 Zr1 92.3(3) . 13_655
O1 Zr2 Zr1 36.06(16) 19_655 13_655
O1 Zr2 Zr1 92.3(3) 19_655 16
O1 Zr2 Zr1 36.06(16) . .
O1 Zr2 Zr1 92.3(3) 19_655 .
O1 Zr2 Zr1 92.3(3) . 4_655
O1 Zr2 Zr1 36.06(16) . 16
O1 Zr2 Zr1 36.06(16) 19_655 4_655
O1 Zr2 O2 72.93(19) . .
O1 Zr2 O2 72.92(19) . 16
O1 Zr2 O2 72.93(19) 19_655 16
O1 Zr2 O2 72.93(19) 19_655 .
O1 Zr2 O1 113.2(6) . 19_655
O1 Zr2 O6 80.3(5) . 7
O1 Zr2 O6 80.3(5) 19_655 13_655
O1 Zr2 O6 140.3(4) 19_655 7
O1 Zr2 O6 140.3(4) . 4_655
O1 Zr2 O6 140.3(4) 19_655 23
O1 Zr2 O6 140.3(4) . 13_655
O1 Zr2 O6 80.3(5) 19_655 4_655
O1 Zr2 O6 80.3(5) . 23
O6 Zr2 Zr1 77.3(3) 23 .
O6 Zr2 Zr1 168.5(3) 23 13_655
O6 Zr2 Zr1 114.1(5) 4_655 13_655
O6 Zr2 Zr1 110.6(3) 4_655 .
O6 Zr2 Zr1 168.5(3) 13_655 .
O6 Zr2 Zr1 168.5(3) 4_655 16
O6 Zr2 Zr1 77.3(3) 4_655 4_655
O6 Zr2 Zr1 77.3(3) 13_655 13_655
O6 Zr2 Zr1 110.6(3) 13_655 16
O6 Zr2 Zr1 114.1(5) 7 .
O6 Zr2 Zr1 110.6(3) 7 13_655
O6 Zr2 Zr1 110.6(3) 23 4_655
O6 Zr2 Zr1 168.5(3) 7 4_655
O6 Zr2 Zr1 114.1(5) 13_655 4_655
O6 Zr2 Zr1 77.3(3) 7 16
O6 Zr2 Zr1 114.1(5) 23 16
O6 Zr2 O6 76.9(6) 23 7
O6 Zr2 O6 76.9(6) 4_655 13_655
O6 Zr2 O6 113.9(7) 7 4_655
O6 Zr2 O6 68.4(9) 7 13_655
O6 Zr2 O6 68.4(9) 23 4_655
O6 Zr2 O6 113.9(7) 23 13_655
Zr2 Zr1 Zr2 88.50(5) . 13_655
O2 Zr1 Zr2 35.4(2) 4_655 13_655
O2 Zr1 Zr2 90.7(2) . 13_655
O2 Zr1 Zr2 35.4(2) . .
O2 Zr1 Zr2 90.7(2) 4_655 .
O2 Zr1 O2 72.7(5) . 4_655
O2 Zr1 O4 73.2(5) . 23
O2 Zr1 O4 140.2(5) . .
O2 Zr1 O4 140.2(5) 4_655 23
O2 Zr1 O4 73.2(5) 4_655 .
O2 Zr1 Cr1 111.2(4) 4_655 .
O2 Zr1 Cr1 145.7(3) 4_655 7
O2 Zr1 Cr1 145.7(3) . .
O2 Zr1 Cr1 111.2(4) . 7
O1 Zr1 Zr2 35.0(4) 7 13_655
O1 Zr1 Zr2 89.8(3) . 13_655
O1 Zr1 Zr2 89.8(3) 7 .
O1 Zr1 Zr2 35.0(4) . .
O1 Zr1 O2 70.3(4) . .
O1 Zr1 O2 110.9(4) 7 .
O1 Zr1 O2 110.9(4) . 4_655
O1 Zr1 O2 70.3(4) 7 4_655
O1 Zr1 O1 71.5(5) 7 .
O1 Zr1 O3 144.1(3) 7 .
O1 Zr1 O3 144.1(3) . .
O1 Zr1 O4 75.5(3) . 23
O1 Zr1 O4 142.4(4) . .
O1 Zr1 O4 142.4(4) 7 23
O1 Zr1 O4 75.5(3) 7 .
O1 Zr1 Cr1 46.8(4) 7 .
O1 Zr1 Cr1 76.9(5) . .
O1 Zr1 Cr1 46.8(4) . 7
O1 Zr1 Cr1 76.9(5) 7 7
O3 Zr1 Zr2 118.7(2) . 13_655
O3 Zr1 Zr2 118.7(2) . .
O3 Zr1 O2 86.9(4) . 4_655
O3 Zr1 O2 86.9(4) . .
O3 Zr1 O4 71.4(2) . .
O3 Zr1 O4 71.5(2) . 23
O3 Zr1 Cr1 126.8(4) . 7
O3 Zr1 Cr1 126.8(4) . .
O4 Zr1 Zr2 161.0(4) . .
O4 Zr1 Zr2 72.5(3) 23 .
O4 Zr1 Zr2 161.0(4) 23 13_655
O4 Zr1 Zr2 72.5(3) . 13_655
O4 Zr1 O4 126.4(7) . 23
O4 Zr1 Cr1 108.5(5) . 7
O4 Zr1 Cr1 67.5(5) . .
O4 Zr1 Cr1 67.5(5) 23 7
O4 Zr1 Cr1 108.5(5) 23 .
O5 Zr1 Zr2 116.9(2) . .
O5 Zr1 Zr2 116.9(2) . 13_655
O5 Zr1 O2 143.4(2) . 4_655
O5 Zr1 O2 143.4(2) . .
O5 Zr1 O1 85.3(5) . 7
O5 Zr1 O1 85.3(5) . .
O5 Zr1 O3 98.7(5) . .
O5 Zr1 O4 74.5(4) . .
O5 Zr1 O4 74.5(4) . 23
O5 Zr1 Cr1 38.6(4) . .
O5 Zr1 Cr1 38.6(4) . 7
Cr1 Zr1 Zr2 111.0(3) . .
Cr1 Zr1 Zr2 79.1(3) . 13_655
Cr1 Zr1 Zr2 111.0(3) 7 13_655
Cr1 Zr1 Zr2 79.1(3) 7 .
Cr1 Zr1 Cr1 46.1(8) 7 .
Zr2 O2 Zr1 107.7(3) . 4_655
Zr2 O2 Zr1 107.7(3) . .
Zr1 O2 Zr1 107.3(5) . 4_655
Zr2 O1 Zr1 108.9(4) . 16
Zr2 O1 Zr1 108.9(4) . .
Zr2 O1 Cr1 147.7(9) . 7
Zr1 O1 Zr1 108.5(5) . 16
Zr1 O1 Cr1 89.2(6) 16 7
Zr1 O1 Cr1 89.2(6) . 7
C1 O4 Zr1 141.0(14) . .
Cr1 O5 Zr1 98.7(8) . .
Cr1 O5 Zr1 98.7(8) 7 .
Cr1 O5 Cr1 76.8(13) . 7
C1 O6 Zr2 128.4(10) . 13_655
C10 C9 C8 124.1(9) . .
C10 C9 C11 119.0(10) . .
C11 C9 C8 116.8(8) . .
C9 C8 C5 119.3(9) . .
C12 C8 C9 120.3(10) . .
C12 C8 C5 120.2(11) . .
C8 C12 C8 123.8(16) . 21
C9 C10 C10 121.9(6) . 16_556
O4 C1 O6 117.3(19) . .
O4 C1 C2 129.5(17) . .
C2 C1 O6 100(2) . .
C4 C3 C2 120.0 . .
C5 C4 C3 120.0 . .
C4 C5 C8 124.8(10) . .
C4 C5 C6 120.0 . .
C6 C5 C8 115.2(10) . .
C5 C6 C7 120.0 . .
C2 C7 C6 120.0 . .
C3 C2 C1 107.0(17) . .
C7 C2 C1 131.1(14) . .
C7 C2 C3 120.0 . .
C9 C11 C9 121.9(11) 21 .
C9 C11 C11 119.0(6) 21 10_556
C9 C11 C11 119.0(6) . 10_556
Zr1 Cr1 Zr1 68.7(4) 16 .
O1 Cr1 Zr1 44.0(3) 7 .
O1 Cr1 Zr1 44.0(3) 7 16
O1 Cr1 Cr1 91.1(7) 7 7
O5 Cr1 Zr1 98.4(9) 16 .
O5 Cr1 Zr1 42.7(6) . .
O5 Cr1 Zr1 98.4(9) . 16
O5 Cr1 Zr1 42.7(6) 16 16
O5 Cr1 O1 86.7(8) . 7
O5 Cr1 O1 86.7(8) 16 7
O5 Cr1 O5 102.7(13) . 16
O5 Cr1 Cr1 51.6(6) . 7
O5 Cr1 Cr1 51.6(6) 16 7
Cr1 Cr1 Zr1 66.9(4) 7 .
Cr1 Cr1 Zr1 66.9(4) 7 16
Cl1A Cr1 Zr1 144.2(12) . .
Cl1A Cr1 O5 105(3) . .
Cl1A Cr1 Cr1 107(4) . 7

loop_
_geom_bond_atom_site_label_1
_geom_bond_atom_site_label_2
_geom_bond_distance
_geom_bond_site_symmetry_2
Zr2 Zr1 3.4836(14) .
Zr2 Zr1 3.4837(14) 16
Zr2 Zr1 3.4837(14) 13_655
Zr2 Zr1 3.4837(14) 4_655
Zr2 O2 2.117(9) 16
Zr2 O2 2.117(9) .
Zr2 O1 2.114(14) 19_655
Zr2 O1 2.114(14) .
Zr2 O6 2.150(11) 4_655
Zr2 O6 2.150(11) 13_655
Zr2 O6 2.150(11) 23
Zr2 O6 2.150(11) 7
Zr1 O2 2.198(7) 4_655
Zr1 O2 2.198(7) .
Zr1 O1 2.168(7) .
Zr1 O1 2.168(7) 7
Zr1 O3 2.191(10) .
Zr1 O4 2.241(8) 23
Zr1 O4 2.241(8) .
Zr1 O5 2.140(16) .
Zr1 Cr1 3.117(15) 7
Zr1 Cr1 3.117(15) .
O1 Cr1 2.271(16) 7
O4 C1 1.16(3) .
O5 Cr1 1.967(18) .
O5 Cr1 1.967(17) 7
O6 C1 1.56(4) .
C9 C8 1.456(16) .
C9 C10 1.377(16) .
C9 C11 1.396(10) .
C8 C12 1.320(14) .
C8 C5 1.527(12) .
C10 C10 1.377(17) 16_556
C1 C2 1.49(2) .
C3 C4 1.3900 .
C3 C2 1.3900 .
C4 C5 1.3900 .
C5 C6 1.3900 .
C6 C7 1.3900 .
C7 C2 1.3900 .
C11 C11 1.478(17) 10_556
Cr1 Cr1 2.44(5) 7
Cr1 Cl1A 1.75(7) .

loop_
_smtbx_masks_void_nr
_smtbx_masks_void_average_x
_smtbx_masks_void_average_y
_smtbx_masks_void_average_z
_smtbx_masks_void_volume
_smtbx_masks_void_count_electrons
1 -0.443 -0.996 -0.108 17323.4 3864.3
